data_8107322
loop_
_publ_author_name
'Du, Yu-Chang'
'Li, Yan'
'Xiong, Chen'
'Li, Bin'
'Wei, Hao'

_publ_section_title
;
 Crystal structure of tetraaqua-bis[4-(1H-1,2,4-triazol-1-yl)benzoato-\k1
 N]zinc(II), C18H20ZnN6O8
;
_journal_issue 6
_journal_name_full 'Zeitschrift f\"ur Kristallographie - New Crystal Structures'
_journal_page_first 1159
_journal_page_last 1160
_journal_paper_doi 10.1515/ncrs-2022-0429
_journal_volume 237
_journal_year 2022
_chemical_formula_moiety 'C18 H20 N6 O8 Zn'
_chemical_formula_sum 'C18 H20 N6 O8 Zn'
_chemical_formula_weight 513.77
_space_group_crystal_system triclinic
_space_group_IT_number 2
_space_group_name_Hall '-P 1'
_space_group_name_H-M_alt 'P -1'
_atom_sites_solution_hydrogens mixed
_atom_sites_solution_primary dual
_cell_angle_alpha 80.6650(10)
_cell_angle_beta 87.976(2)
_cell_angle_gamma 72.0510(10)
_cell_formula_units_Z 1
_cell_length_a 6.1830(5)
_cell_length_b 7.0301(6)
_cell_length_c 12.1369(11)
_cell_measurement_reflns_used 1206
_cell_measurement_temperature 298(2)
_cell_measurement_theta_max 28.063
_cell_measurement_theta_min 3.085
_cell_volume 495.17(7)
_computing_cell_refinement 'SAINT v6.02A (Bruker, 2001) [1]'
_computing_data_collection 'Bruker SMART'
_computing_data_reduction 'SAINT v6.02A (Bruker, 2001) [1]'
_computing_molecular_graphics 'Olex2 1.5 (Dolomanov et al., 2009) [2]'
_computing_publication_material 'Olex2 1.5 (Dolomanov et al., 2009) [2]'
_computing_structure_refinement 'SHELXL 2018/3 (Sheldrick, 2015) [3]'
_computing_structure_solution 'SHELXT  (Sheldrick, 2015) [4]'
_diffrn_ambient_temperature 298.15
_diffrn_detector 'Bruker SMART CCD 6000 area detector'
_diffrn_detector_area_resol_mean 5.6
_diffrn_detector_type 'Bruker SMART CCD 6000 area detector'
_diffrn_measured_fraction_theta_full 0.977
_diffrn_measured_fraction_theta_max 0.943
_diffrn_measurement_device 'three-circle diffractometer'
_diffrn_measurement_device_type 'Bruker SMART CCD 6000 area detector'
_diffrn_measurement_method 'phi and omega scans'
_diffrn_radiation_monochromator graphite
_diffrn_radiation_probe x-ray
_diffrn_radiation_type MoK\a
_diffrn_radiation_wavelength 0.71073
_diffrn_reflns_av_R_equivalents 0.0243
_diffrn_reflns_av_unetI/netI 0.0620
_diffrn_reflns_Laue_measured_fraction_full 0.977
_diffrn_reflns_Laue_measured_fraction_max 0.943
_diffrn_reflns_limit_h_max 7
_diffrn_reflns_limit_h_min -8
_diffrn_reflns_limit_k_max 8
_diffrn_reflns_limit_k_min -9
_diffrn_reflns_limit_l_max 16
_diffrn_reflns_limit_l_min -9
_diffrn_reflns_number 3128
_diffrn_reflns_point_group_measured_fraction_full 0.977
_diffrn_reflns_point_group_measured_fraction_max 0.943
_diffrn_reflns_theta_full 25.242
_diffrn_reflns_theta_max 28.183
_diffrn_reflns_theta_min 3.085
_diffrn_source 'sealed X-ray tube'
_diffrn_source_target Mo
_exptl_absorpt_coefficient_mu 1.304
_exptl_absorpt_correction_T_max 0.8807
_exptl_absorpt_correction_T_min 0.6235
_exptl_absorpt_correction_type multi-scan
_exptl_absorpt_process_details sadabs
_exptl_crystal_colour 'clear light colourless'
_exptl_crystal_colour_lustre clear
_exptl_crystal_colour_modifier light
_exptl_crystal_colour_primary colourless
_exptl_crystal_density_diffrn 1.723
_exptl_crystal_density_meas .
_exptl_crystal_density_method 'not measured'
_exptl_crystal_description needle-like
_exptl_crystal_F_000 264
_exptl_crystal_size_max 0.25
_exptl_crystal_size_mid 0.22
_exptl_crystal_size_min 0.18
_refine_diff_density_max 0.661
_refine_diff_density_min -0.536
_refine_diff_density_rms 0.093
_refine_ls_extinction_coef .
_refine_ls_extinction_method none
_refine_ls_goodness_of_fit_ref 1.059
_refine_ls_hydrogen_treatment constr
_refine_ls_matrix_type full
_refine_ls_number_parameters 151
_refine_ls_number_reflns 2298
_refine_ls_number_restraints 0
_refine_ls_restrained_S_all 1.059
_refine_ls_R_factor_all 0.0664
_refine_ls_R_factor_gt 0.0495
_refine_ls_shift/su_max 0.000
_refine_ls_shift/su_mean 0.000
_refine_ls_structure_factor_coef Fsqd
_refine_ls_weighting_details 'w=1/[\s^2^(Fo^2^)+(0.0623P)^2^] where P=(Fo^2^+2Fc^2^)/3'
_refine_ls_weighting_scheme calc
_refine_ls_wR_factor_gt 0.1148
_refine_ls_wR_factor_ref 0.1243
_reflns_Friedel_coverage 0.000
_reflns_Friedel_fraction_full .
_reflns_Friedel_fraction_max .
_reflns_number_gt 1809
_reflns_number_total 2298
_reflns_threshold_expression 'I > 2\s(I)'
_cod_data_source_file suppl_j_ncrs-2022-0429_suppl.cif
_cod_data_source_block 1
_cod_database_code 8107322
_shelx_space_group_comment
;
The symmetry employed for this shelxl refinement is uniquely defined
by the following loop, which should always be used as a source of
symmetry information in preference to the above space-group names.
They are only intended as comments.
;
_shelx_estimated_absorpt_t_max 0.799
_shelx_estimated_absorpt_t_min 0.736
_olex2_refinement_description
;
1. Fixed Uiso
 At 1.2 times of:
  All C(H) groups, All O(H,H) groups
2.a Riding coordinates:
 O3(H3A,H3B), O4(H4A,H4B)
2.b Aromatic/amide H refined with riding coordinates:
 C3(H3), C4(H4), C6(H6), C7(H7), C8(H8), C9(H9)
;
_olex2_submission_special_instructions 'No special instructions were received'

loop_
_space_group_symop_operation_xyz
'x, y, z'
'-x, -y, -z'

loop_
_atom_site_label
_atom_site_type_symbol
_atom_site_fract_x
_atom_site_fract_y
_atom_site_fract_z
_atom_site_U_iso_or_equiv
_atom_site_adp_type
_atom_site_occupancy
_atom_site_site_symmetry_order
_atom_site_calc_flag
_atom_site_refinement_flags_posn
_atom_site_refinement_flags_adp
_atom_site_refinement_flags_occupancy
_atom_site_disorder_assembly
_atom_site_disorder_group
C1 C 0.2729(5) 0.5111(5) 0.7890(2) 0.0284(7) Uani 1 1 d . . . . .
C2 C 0.1659(5) 0.6122(4) 0.6750(2) 0.0242(6) Uani 1 1 d . . . . .
C3 C -0.0671(5) 0.6735(5) 0.6540(2) 0.0290(7) Uani 1 1 d . . . . .
H3 H -0.165780 0.657315 0.711860 0.035 Uiso 1 1 calc R U . . .
C4 C -0.1536(5) 0.7591(5) 0.5463(2) 0.0284(7) Uani 1 1 d . . . . .
H4 H -0.309511 0.800890 0.532299 0.034 Uiso 1 1 calc R U . . .
C5 C -0.0052(5) 0.7810(4) 0.4609(2) 0.0226(6) Uani 1 1 d . . . . .
C6 C 0.2264(5) 0.7277(5) 0.4818(2) 0.0315(7) Uani 1 1 d . . . . .
H6 H 0.324629 0.750356 0.424886 0.038 Uiso 1 1 calc R U . . .
C7 C 0.3090(5) 0.6406(5) 0.5882(2) 0.0290(7) Uani 1 1 d . . . . .
H7 H 0.464979 0.599882 0.601894 0.035 Uiso 1 1 calc R U . . .
C8 C -0.3145(5) 0.9920(5) 0.2135(2) 0.0318(7) Uani 1 1 d . . . . .
H8 H -0.447116 1.052701 0.170853 0.038 Uiso 1 1 calc R U . . .
C9 C 0.0333(5) 0.8659(5) 0.2553(2) 0.0305(7) Uani 1 1 d . . . . .
H9 H 0.191023 0.818313 0.252448 0.037 Uiso 1 1 calc R U . . .
N1 N -0.0875(4) 0.8596(4) 0.34888(19) 0.0239(5) Uani 1 1 d . . . . .
N2 N -0.3145(4) 0.9404(4) 0.3220(2) 0.0339(6) Uani 1 1 d . . . . .
N3 N -0.1026(4) 0.9489(4) 0.16821(19) 0.0290(6) Uani 1 1 d . . . . .
O1 O 0.4830(4) 0.4303(4) 0.79234(19) 0.0479(7) Uani 1 1 d . . . . .
O2 O 0.1462(4) 0.5174(4) 0.87254(17) 0.0397(6) Uani 1 1 d . . . . .
O3 O 0.1923(4) 1.1832(4) 0.05081(18) 0.0356(5) Uani 1 1 d . . . . .
H3A H 0.104774 1.264322 0.089903 0.043 Uiso 1 1 d R U . . .
H3B H 0.219674 1.254932 -0.008187 0.043 Uiso 1 1 d R U . . .
O4 O 0.2914(4) 0.7409(3) 0.01930(18) 0.0378(6) Uani 1 1 d . . . . .
H4A H 0.266257 0.642872 -0.005189 0.045 Uiso 1 1 d R U . . .
H4B H 0.334037 0.703952 0.087341 0.045 Uiso 1 1 d R U . . .
Zn1 Zn 0.000000 1.000000 0.000000 0.0291(2) Uani 1 2 d S . P . .

loop_
_atom_site_aniso_label
_atom_site_aniso_U_11
_atom_site_aniso_U_22
_atom_site_aniso_U_33
_atom_site_aniso_U_23
_atom_site_aniso_U_13
_atom_site_aniso_U_12
C1 0.0371(17) 0.0285(17) 0.0176(14) 0.0015(12) -0.0055(12) -0.0092(14)
C2 0.0297(15) 0.0238(15) 0.0180(14) 0.0005(11) -0.0011(11) -0.0081(12)
C3 0.0282(16) 0.0395(19) 0.0178(14) 0.0035(13) 0.0033(11) -0.0126(14)
C4 0.0204(14) 0.0385(19) 0.0245(15) 0.0015(13) -0.0003(11) -0.0096(13)
C5 0.0276(14) 0.0232(15) 0.0163(13) 0.0013(11) -0.0011(11) -0.0090(12)
C6 0.0261(15) 0.044(2) 0.0219(15) 0.0043(13) 0.0032(12) -0.0116(14)
C7 0.0224(14) 0.0383(19) 0.0245(15) 0.0017(13) -0.0020(11) -0.0100(13)
C8 0.0269(16) 0.043(2) 0.0228(15) 0.0046(13) -0.0054(12) -0.0104(14)
C9 0.0271(15) 0.0403(19) 0.0184(14) -0.0001(13) 0.0012(11) -0.0045(14)
N1 0.0251(12) 0.0276(14) 0.0174(11) 0.0024(10) -0.0014(9) -0.0087(10)
N2 0.0279(14) 0.0460(18) 0.0247(13) 0.0017(12) -0.0023(10) -0.0102(12)
N3 0.0325(14) 0.0346(15) 0.0165(12) 0.0025(11) -0.0026(10) -0.0084(12)
O1 0.0326(13) 0.0678(19) 0.0273(13) 0.0040(12) -0.0066(10) 0.0025(12)
O2 0.0447(14) 0.0482(15) 0.0196(11) 0.0016(10) 0.0030(10) -0.0085(12)
O3 0.0354(12) 0.0439(14) 0.0295(12) -0.0044(10) 0.0027(9) -0.0161(11)
O4 0.0443(14) 0.0347(14) 0.0257(12) 0.0001(10) -0.0087(10) -0.0010(11)
Zn1 0.0302(3) 0.0367(3) 0.0165(3) 0.0031(2) -0.00205(19) -0.0080(2)

loop_
_atom_type_symbol
_atom_type_description
_atom_type_scat_dispersion_real
_atom_type_scat_dispersion_imag
_atom_type_scat_source
C C 0.0033 0.0016 'International Tables Vol C Tables 4.2.6.8 and 6.1.1.4'
H H 0.0000 0.0000 'International Tables Vol C Tables 4.2.6.8 and 6.1.1.4'
N N 0.0061 0.0033 'International Tables Vol C Tables 4.2.6.8 and 6.1.1.4'
O O 0.0106 0.0060 'International Tables Vol C Tables 4.2.6.8 and 6.1.1.4'
Zn Zn 0.2839 1.4301 'International Tables Vol C Tables 4.2.6.8 and 6.1.1.4'

loop_
_geom_angle_atom_site_label_1
_geom_angle_atom_site_label_2
_geom_angle_atom_site_label_3
_geom_angle
_geom_angle_site_symmetry_1
_geom_angle_site_symmetry_3
O1 C1 C2 116.7(3) . .
O1 C1 O2 124.8(3) . .
O2 C1 C2 118.5(3) . .
C3 C2 C1 123.2(3) . .
C7 C2 C1 117.9(3) . .
C7 C2 C3 118.9(3) . .
C2 C3 H3 119.8 . .
C2 C3 C4 120.3(3) . .
C4 C3 H3 119.8 . .
C3 C4 H4 120.4 . .
C5 C4 C3 119.3(3) . .
C5 C4 H4 120.4 . .
C4 C5 C6 120.9(3) . .
C4 C5 N1 120.6(3) . .
C6 C5 N1 118.5(3) . .
C5 C6 H6 120.5 . .
C7 C6 C5 118.9(3) . .
C7 C6 H6 120.5 . .
C2 C7 H7 119.2 . .
C6 C7 C2 121.6(3) . .
C6 C7 H7 119.2 . .
N2 C8 H8 122.9 . .
N2 C8 N3 114.2(3) . .
N3 C8 H8 122.9 . .
N1 C9 H9 124.8 . .
N3 C9 H9 124.8 . .
N3 C9 N1 110.4(3) . .
C9 N1 C5 128.1(3) . .
C9 N1 N2 109.1(2) . .
N2 N1 C5 122.8(2) . .
C8 N2 N1 103.0(2) . .
C8 N3 Zn1 130.65(19) . .
C9 N3 C8 103.4(2) . .
C9 N3 Zn1 126.0(2) . .
H3A O3 H3B 106.8 . .
Zn1 O3 H3A 107.1 . .
Zn1 O3 H3B 106.9 . .
H4A O4 H4B 109.3 . .
Zn1 O4 H4A 111.2 . .
Zn1 O4 H4B 111.2 . .
N3 Zn1 N3 180.0 . 2_575
N3 Zn1 O3 91.51(9) . 2_575
N3 Zn1 O3 88.50(9) . .
N3 Zn1 O3 88.49(9) 2_575 2_575
N3 Zn1 O3 91.50(9) 2_575 .
O3 Zn1 O3 180.0 2_575 .
O4 Zn1 N3 85.60(9) . 2_575
O4 Zn1 N3 94.40(9) . .
O4 Zn1 N3 94.40(9) 2_575 2_575
O4 Zn1 N3 85.60(9) 2_575 .
O4 Zn1 O3 88.80(9) 2_575 .
O4 Zn1 O3 91.21(9) 2_575 2_575
O4 Zn1 O3 91.21(9) . .
O4 Zn1 O3 88.79(9) . 2_575
O4 Zn1 O4 180.0 2_575 .

loop_
_geom_bond_atom_site_label_1
_geom_bond_atom_site_label_2
_geom_bond_distance
_geom_bond_site_symmetry_2
C1 C2 1.520(4) .
C1 O1 1.247(4) .
C1 O2 1.257(4) .
C2 C3 1.391(4) .
C2 C7 1.381(4) .
C3 H3 0.9300 .
C3 C4 1.397(4) .
C4 H4 0.9300 .
C4 C5 1.382(4) .
C5 C6 1.385(4) .
C5 N1 1.430(3) .
C6 H6 0.9300 .
C6 C7 1.379(4) .
C7 H7 0.9300 .
C8 H8 0.9300 .
C8 N2 1.308(4) .
C8 N3 1.367(4) .
C9 H9 0.9300 .
C9 N1 1.339(4) .
C9 N3 1.313(4) .
N1 N2 1.371(3) .
N3 Zn1 2.124(2) .
O3 H3A 0.8499 .
O3 H3B 0.8500 .
O3 Zn1 2.169(2) .
O4 H4A 0.8501 .
O4 H4B 0.8500 .
O4 Zn1 2.119(2) .

loop_
_geom_torsion_atom_site_label_1
_geom_torsion_atom_site_label_2
_geom_torsion_atom_site_label_3
_geom_torsion_atom_site_label_4
_geom_torsion
_geom_torsion_site_symmetry_1
_geom_torsion_site_symmetry_2
_geom_torsion_site_symmetry_3
_geom_torsion_site_symmetry_4
C1 C2 C3 C4 -177.7(3) . . . .
C1 C2 C7 C6 178.8(3) . . . .
C2 C3 C4 C5 0.4(5) . . . .
C3 C2 C7 C6 0.0(5) . . . .
C3 C4 C5 C6 -2.9(5) . . . .
C3 C4 C5 N1 177.2(3) . . . .
C4 C5 C6 C7 3.9(5) . . . .
C4 C5 N1 C9 -170.5(3) . . . .
C4 C5 N1 N2 8.5(4) . . . .
C5 C6 C7 C2 -2.4(5) . . . .
C5 N1 N2 C8 -179.8(3) . . . .
C6 C5 N1 C9 9.6(5) . . . .
C6 C5 N1 N2 -171.4(3) . . . .
C7 C2 C3 C4 1.0(5) . . . .
C9 N1 N2 C8 -0.6(3) . . . .
N1 C5 C6 C7 -176.2(3) . . . .
N1 C9 N3 C8 -0.4(4) . . . .
N1 C9 N3 Zn1 179.0(2) . . . .
N2 C8 N3 C9 0.0(4) . . . .
N2 C8 N3 Zn1 -179.4(2) . . . .
N3 C8 N2 N1 0.4(4) . . . .
N3 C9 N1 C5 179.8(3) . . . .
N3 C9 N1 N2 0.7(4) . . . .
O1 C1 C2 C3 167.1(3) . . . .
O1 C1 C2 C7 -11.7(4) . . . .
O2 C1 C2 C3 -14.1(5) . . . .
O2 C1 C2 C7 167.2(3) . . . .
